data_7129817
loop_
_publ_author_name
'Shlian, Daniel G.'
'Amemiya, Erika'
'Parkin, Gerard'

_publ_section_title
;
 Synthesis of bis(2-pyridylthio)methyl zinc hydride and catalytic
 hydrosilylation and hydroboration of CO2
;
_journal_name_full 'Chemical Communications'
_journal_paper_doi 10.1039/D1CC06963B
_journal_year 2022
_chemical_formula_sum 'C29 H24 N2 O S2 Si Zn'
_chemical_formula_weight 574.08
_space_group_crystal_system triclinic
_space_group_IT_number 2
_space_group_name_Hall '-P 1'
_space_group_name_H-M_alt 'P -1'
_atom_sites_solution_hydrogens mixed
_audit_creation_method SHELXL-2014/7
_audit_update_record
;
2021-12-07 deposited with the CCDC.	2022-02-04 downloaded from the CCDC.
;
_cell_angle_alpha 105.3163(10)
_cell_angle_beta 107.7391(10)
_cell_angle_gamma 106.2558(10)
_cell_formula_units_Z 2
_cell_length_a 11.0445(8)
_cell_length_b 11.7845(9)
_cell_length_c 12.3961(9)
_cell_measurement_reflns_used 9673
_cell_measurement_temperature 190(2)
_cell_measurement_theta_max 29.16
_cell_measurement_theta_min 2.24
_cell_volume 1363.28(18)
_computing_cell_refinement 'Bruker SAINT'
_computing_data_collection 'Bruker APEX2'
_computing_data_reduction 'Bruker SAINT'
_computing_molecular_graphics 'Bruker SHELXTL'
_computing_publication_material 'Bruker SHELXTL'
_computing_structure_refinement 'SHELXL-2014/7 (Sheldrick, 2014)'
_computing_structure_solution 'SHELXS-97 (Sheldrick 2008)'
_diffrn_ambient_temperature 190(2)
_diffrn_measured_fraction_theta_full 1.000
_diffrn_measured_fraction_theta_max 0.997
_diffrn_measurement_device_type 'Bruker APEX-II CCD'
_diffrn_measurement_method '\f and \w scans'
_diffrn_radiation_type MoK\a
_diffrn_radiation_wavelength 0.71073
_diffrn_reflns_av_R_equivalents 0.0390
_diffrn_reflns_av_unetI/netI 0.0456
_diffrn_reflns_Laue_measured_fraction_full 1.000
_diffrn_reflns_Laue_measured_fraction_max 0.997
_diffrn_reflns_limit_h_max 15
_diffrn_reflns_limit_h_min -15
_diffrn_reflns_limit_k_max 16
_diffrn_reflns_limit_k_min -16
_diffrn_reflns_limit_l_max 17
_diffrn_reflns_limit_l_min -16
_diffrn_reflns_number 19286
_diffrn_reflns_point_group_measured_fraction_full 1.000
_diffrn_reflns_point_group_measured_fraction_max 0.997
_diffrn_reflns_theta_full 25.000
_diffrn_reflns_theta_max 29.179
_diffrn_reflns_theta_min 1.866
_exptl_absorpt_coefficient_mu 1.123
_exptl_absorpt_correction_T_max 0.7458
_exptl_absorpt_correction_T_min 0.6255
_exptl_absorpt_correction_type empirical
_exptl_absorpt_process_details sadabs
_exptl_crystal_colour colorless
_exptl_crystal_density_diffrn 1.399
_exptl_crystal_description plate
_exptl_crystal_F_000 592
_exptl_crystal_size_max 0.240
_exptl_crystal_size_mid 0.110
_exptl_crystal_size_min 0.040
_refine_diff_density_max 0.507
_refine_diff_density_min -0.643
_refine_diff_density_rms 0.069
_refine_ls_extinction_method none
_refine_ls_goodness_of_fit_ref 1.016
_refine_ls_hydrogen_treatment mixed
_refine_ls_matrix_type full
_refine_ls_number_parameters 329
_refine_ls_number_reflns 7327
_refine_ls_number_restraints 0
_refine_ls_restrained_S_all 1.016
_refine_ls_R_factor_all 0.0547
_refine_ls_R_factor_gt 0.0368
_refine_ls_shift/su_max 0.001
_refine_ls_shift/su_mean 0.000
_refine_ls_structure_factor_coef Fsqd
_refine_ls_weighting_details 'w=1/[\s^2^(Fo^2^)+(0.0434P)^2^+0.5495P] where P=(Fo^2^+2Fc^2^)/3'
_refine_ls_weighting_scheme calc
_refine_ls_wR_factor_gt 0.0869
_refine_ls_wR_factor_ref 0.0961
_reflns_Friedel_coverage 0.000
_reflns_number_gt 5703
_reflns_number_total 7327
_reflns_threshold_expression 'I > 2\s(I)'
_cod_data_source_file d1cc06963b2.cif
_cod_data_source_block bzosps10
_cod_original_cell_volume 1363.28(17)
_cod_database_code 7129817
_shelx_shelxl_version_number 2014/7
_shelx_space_group_comment
; 
The symmetry employed for this shelxl refinement is uniquely defined 
by the following loop, which should always be used as a source of 
symmetry information in preference to the above space-group names. 
They are only intended as comments. 
;
_shelx_estimated_absorpt_t_min 0.774
_shelx_estimated_absorpt_t_max 0.956

loop_
_space_group_symop_operation_xyz
'x, y, z'
'-x, -y, -z'

loop_
_atom_site_label
_atom_site_type_symbol
_atom_site_fract_x
_atom_site_fract_y
_atom_site_fract_z
_atom_site_U_iso_or_equiv
_atom_site_adp_type
_atom_site_occupancy
_atom_site_site_symmetry_order
_atom_site_calc_flag
_atom_site_refinement_flags_posn
_atom_site_refinement_flags_adp
_atom_site_refinement_flags_occupancy
_atom_site_disorder_assembly
_atom_site_disorder_group
Zn Zn 0.08245(2) 0.88705(2) 0.29002(2) 0.02481(7) Uani 1 1 d . . . . .
Si Si 0.24370(5) 0.71268(5) 0.35868(5) 0.02309(12) Uani 1 1 d . . . . .
S1 S -0.13848(5) 0.98719(6) 0.33083(5) 0.03427(13) Uani 1 1 d . . . . .
S2 S -0.20318(5) 0.80989(6) 0.08036(5) 0.03466(13) Uani 1 1 d . . . . .
O O 0.22660(15) 0.84345(14) 0.36280(14) 0.0319(3) Uani 1 1 d . . . . .
N1 N 0.13660(17) 1.07628(16) 0.39416(15) 0.0259(3) Uani 1 1 d . . . . .
N2 N 0.06296(18) 0.87200(16) 0.11408(16) 0.0276(4) Uani 1 1 d . . . . .
C1 C -0.1221(2) 0.8488(2) 0.24223(19) 0.0278(4) Uani 1 1 d . . . . .
H1 H -0.169(3) 0.781(2) 0.262(2) 0.036(6) Uiso 1 1 d . . . . .
C11 C 0.0317(2) 1.1050(2) 0.40902(18) 0.0268(4) Uani 1 1 d . . . . .
C12 C 0.0537(3) 1.2260(2) 0.4860(2) 0.0372(5) Uani 1 1 d . . . . .
H12A H -0.0217 1.2451 0.4948 0.045 Uiso 1 1 calc R U . . .
C13 C 0.1863(3) 1.3167(2) 0.5489(2) 0.0435(6) Uani 1 1 d . . . . .
H13A H 0.2037 1.3996 0.6020 0.052 Uiso 1 1 calc R U . . .
C14 C 0.2948(3) 1.2867(2) 0.5345(2) 0.0444(6) Uani 1 1 d . . . . .
H14A H 0.3872 1.3486 0.5776 0.053 Uiso 1 1 calc R U . . .
C15 C 0.2665(2) 1.1663(2) 0.4571(2) 0.0367(5) Uani 1 1 d . . . . .
H15A H 0.3407 1.1456 0.4476 0.044 Uiso 1 1 calc R U . . .
C21 C -0.0663(2) 0.83612(19) 0.03283(19) 0.0282(4) Uani 1 1 d . . . . .
C22 C -0.0966(3) 0.8173(2) -0.0902(2) 0.0399(5) Uani 1 1 d . . . . .
H22A H -0.1889 0.7919 -0.1468 0.048 Uiso 1 1 calc R U . . .
C23 C 0.0096(3) 0.8365(3) -0.1273(2) 0.0488(7) Uani 1 1 d . . . . .
H23A H -0.0088 0.8232 -0.2107 0.059 Uiso 1 1 calc R U . . .
C24 C 0.1436(3) 0.8753(3) -0.0437(3) 0.0501(7) Uani 1 1 d . . . . .
H24A H 0.2183 0.8905 -0.0682 0.060 Uiso 1 1 calc R U . . .
C25 C 0.1660(3) 0.8913(2) 0.0756(2) 0.0398(5) Uani 1 1 d . . . . .
H25A H 0.2578 0.9170 0.1333 0.048 Uiso 1 1 calc R U . . .
C31 C 0.34442(19) 0.67612(19) 0.26586(18) 0.0240(4) Uani 1 1 d . . . . .
C32 C 0.3401(2) 0.55335(19) 0.21379(18) 0.0277(4) Uani 1 1 d . . . . .
H32A H 0.2807 0.4835 0.2221 0.033 Uiso 1 1 calc R U . . .
C33 C 0.4210(2) 0.5314(2) 0.1502(2) 0.0334(5) Uani 1 1 d . . . . .
H33A H 0.4178 0.4476 0.1171 0.040 Uiso 1 1 calc R U . . .
C34 C 0.5060(2) 0.6314(2) 0.1350(2) 0.0369(5) Uani 1 1 d . . . . .
H34A H 0.5612 0.6165 0.0916 0.044 Uiso 1 1 calc R U . . .
C35 C 0.5102(2) 0.7532(2) 0.1833(2) 0.0378(5) Uani 1 1 d . . . . .
H35A H 0.5673 0.8218 0.1717 0.045 Uiso 1 1 calc R U . . .
C36 C 0.4316(2) 0.7758(2) 0.2486(2) 0.0311(4) Uani 1 1 d . . . . .
H36A H 0.4368 0.8602 0.2824 0.037 Uiso 1 1 calc R U . . .
C41 C 0.0714(2) 0.57416(19) 0.28729(19) 0.0261(4) Uani 1 1 d . . . . .
C42 C 0.0196(2) 0.5004(2) 0.3472(2) 0.0314(4) Uani 1 1 d . . . . .
H42A H 0.0774 0.5137 0.4278 0.038 Uiso 1 1 calc R U . . .
C43 C -0.1149(2) 0.4078(2) 0.2914(2) 0.0378(5) Uani 1 1 d . . . . .
H43A H -0.1478 0.3592 0.3342 0.045 Uiso 1 1 calc R U . . .
C44 C -0.2004(2) 0.3863(2) 0.1743(2) 0.0414(6) Uani 1 1 d . . . . .
H44A H -0.2925 0.3243 0.1369 0.050 Uiso 1 1 calc R U . . .
C45 C -0.1510(3) 0.4559(3) 0.1114(2) 0.0490(6) Uani 1 1 d . . . . .
H45A H -0.2086 0.4401 0.0299 0.059 Uiso 1 1 calc R U . . .
C46 C -0.0173(2) 0.5487(2) 0.1675(2) 0.0393(5) Uani 1 1 d . . . . .
H46A H 0.0150 0.5962 0.1237 0.047 Uiso 1 1 calc R U . . .
C51 C 0.34369(19) 0.73089(19) 0.51989(18) 0.0251(4) Uani 1 1 d . . . . .
C52 C 0.3939(2) 0.6407(2) 0.5478(2) 0.0340(5) Uani 1 1 d . . . . .
H52A H 0.3744 0.5643 0.4833 0.041 Uiso 1 1 calc R U . . .
C53 C 0.4714(3) 0.6606(3) 0.6676(2) 0.0436(6) Uani 1 1 d . . . . .
H53A H 0.5053 0.5985 0.6842 0.052 Uiso 1 1 calc R U . . .
C54 C 0.4998(2) 0.7702(3) 0.7630(2) 0.0425(6) Uani 1 1 d . . . . .
H54A H 0.5524 0.7835 0.8451 0.051 Uiso 1 1 calc R U . . .
C55 C 0.4509(2) 0.8607(2) 0.7381(2) 0.0413(5) Uani 1 1 d . . . . .
H55A H 0.4699 0.9363 0.8033 0.050 Uiso 1 1 calc R U . . .
C56 C 0.3741(2) 0.8411(2) 0.6180(2) 0.0323(5) Uani 1 1 d . . . . .
H56A H 0.3415 0.9041 0.6022 0.039 Uiso 1 1 calc R U . . .

loop_
_atom_site_aniso_label
_atom_site_aniso_U_11
_atom_site_aniso_U_22
_atom_site_aniso_U_33
_atom_site_aniso_U_23
_atom_site_aniso_U_13
_atom_site_aniso_U_12
Zn 0.02319(12) 0.02785(13) 0.02854(13) 0.01348(10) 0.00995(9) 0.01533(10)
Si 0.0192(2) 0.0248(3) 0.0282(3) 0.0126(2) 0.0078(2) 0.0123(2)
S1 0.0261(3) 0.0448(3) 0.0392(3) 0.0160(2) 0.0172(2) 0.0199(2)
S2 0.0217(2) 0.0424(3) 0.0314(3) 0.0137(2) 0.0053(2) 0.0071(2)
O 0.0276(7) 0.0281(7) 0.0407(8) 0.0151(6) 0.0079(7) 0.0167(6)
N1 0.0247(8) 0.0310(9) 0.0250(8) 0.0118(7) 0.0084(7) 0.0160(7)
N2 0.0295(9) 0.0296(9) 0.0319(9) 0.0157(7) 0.0153(7) 0.0161(7)
C1 0.0244(10) 0.0324(10) 0.0316(11) 0.0171(9) 0.0124(8) 0.0123(8)
C11 0.0297(10) 0.0355(11) 0.0242(9) 0.0159(8) 0.0121(8) 0.0199(9)
C12 0.0455(13) 0.0447(13) 0.0313(11) 0.0146(10) 0.0168(10) 0.0302(11)
C13 0.0582(16) 0.0337(12) 0.0325(12) 0.0056(10) 0.0113(11) 0.0242(12)
C14 0.0367(13) 0.0347(12) 0.0413(13) 0.0053(10) 0.0005(11) 0.0110(10)
C15 0.0266(11) 0.0384(12) 0.0393(12) 0.0115(10) 0.0068(9) 0.0151(9)
C21 0.0320(11) 0.0244(10) 0.0298(10) 0.0125(8) 0.0112(9) 0.0128(8)
C22 0.0521(15) 0.0389(12) 0.0307(11) 0.0156(10) 0.0136(11) 0.0220(11)
C23 0.082(2) 0.0547(16) 0.0373(13) 0.0294(12) 0.0354(14) 0.0418(15)
C24 0.0696(19) 0.0603(17) 0.0639(18) 0.0421(15) 0.0504(16) 0.0433(15)
C25 0.0405(13) 0.0475(14) 0.0525(15) 0.0285(12) 0.0289(12) 0.0268(11)
C31 0.0187(9) 0.0281(9) 0.0254(9) 0.0127(8) 0.0057(7) 0.0107(7)
C32 0.0267(10) 0.0286(10) 0.0285(10) 0.0137(8) 0.0100(8) 0.0110(8)
C33 0.0351(11) 0.0342(11) 0.0285(11) 0.0082(9) 0.0110(9) 0.0161(9)
C34 0.0288(11) 0.0489(13) 0.0350(12) 0.0143(10) 0.0166(10) 0.0160(10)
C35 0.0237(10) 0.0435(13) 0.0494(14) 0.0233(11) 0.0176(10) 0.0093(9)
C36 0.0243(10) 0.0283(10) 0.0433(12) 0.0174(9) 0.0130(9) 0.0113(8)
C41 0.0206(9) 0.0289(10) 0.0302(10) 0.0115(8) 0.0097(8) 0.0123(8)
C42 0.0294(10) 0.0334(11) 0.0312(11) 0.0130(9) 0.0126(9) 0.0113(9)
C43 0.0365(12) 0.0348(12) 0.0420(13) 0.0138(10) 0.0220(11) 0.0081(10)
C44 0.0230(10) 0.0393(13) 0.0484(14) 0.0094(11) 0.0106(10) 0.0048(9)
C45 0.0303(12) 0.0541(15) 0.0402(14) 0.0169(12) -0.0041(10) 0.0068(11)
C46 0.0300(11) 0.0442(13) 0.0360(12) 0.0221(11) 0.0046(9) 0.0073(10)
C51 0.0183(9) 0.0297(10) 0.0303(10) 0.0148(8) 0.0093(8) 0.0109(8)
C52 0.0331(11) 0.0355(11) 0.0354(12) 0.0168(9) 0.0093(9) 0.0185(9)
C53 0.0400(13) 0.0510(15) 0.0461(14) 0.0296(12) 0.0108(11) 0.0236(12)
C54 0.0285(11) 0.0578(15) 0.0326(12) 0.0219(11) 0.0034(9) 0.0104(11)
C55 0.0361(12) 0.0411(13) 0.0309(12) 0.0057(10) 0.0064(10) 0.0086(10)
C56 0.0280(10) 0.0325(11) 0.0349(11) 0.0117(9) 0.0098(9) 0.0141(9)

loop_
_atom_type_symbol
_atom_type_description
_atom_type_scat_dispersion_real
_atom_type_scat_dispersion_imag
_atom_type_scat_source
C C 0.0033 0.0016 'International Tables Vol C Tables 4.2.6.8 and 6.1.1.4'
H H 0.0000 0.0000 'International Tables Vol C Tables 4.2.6.8 and 6.1.1.4'
N N 0.0061 0.0033 'International Tables Vol C Tables 4.2.6.8 and 6.1.1.4'
O O 0.0106 0.0060 'International Tables Vol C Tables 4.2.6.8 and 6.1.1.4'
Si Si 0.0817 0.0704 'International Tables Vol C Tables 4.2.6.8 and 6.1.1.4'
S S 0.1246 0.1234 'International Tables Vol C Tables 4.2.6.8 and 6.1.1.4'
Zn Zn 0.2839 1.4301 'International Tables Vol C Tables 4.2.6.8 and 6.1.1.4'

loop_
_geom_angle_atom_site_label_1
_geom_angle_atom_site_label_2
_geom_angle_atom_site_label_3
_geom_angle
_geom_angle_site_symmetry_1
_geom_angle_site_symmetry_3
_geom_angle_publ_flag
O Zn C1 145.00(8) . . ?
O Zn N1 106.44(6) . . ?
C1 Zn N1 91.86(8) . . ?
O Zn N2 109.82(7) . . ?
C1 Zn N2 91.48(8) . . ?
N1 Zn N2 108.31(7) . . ?
O Si C31 110.41(9) . . ?
O Si C41 111.64(8) . . ?
C31 Si C41 107.79(9) . . ?
O Si C51 108.62(9) . . ?
C31 Si C51 107.99(8) . . ?
C41 Si C51 110.34(9) . . ?
C11 S1 C1 104.68(9) . . ?
C21 S2 C1 104.91(10) . . ?
Si O Zn 135.09(9) . . ?
C11 N1 C15 118.91(18) . . ?
C11 N1 Zn 114.82(14) . . ?
C15 N1 Zn 125.84(14) . . ?
C21 N2 C25 118.66(19) . . ?
C21 N2 Zn 115.03(14) . . ?
C25 N2 Zn 126.29(16) . . ?
S2 C1 S1 112.13(11) . . ?
S2 C1 Zn 108.54(10) . . ?
S1 C1 Zn 108.16(10) . . ?
N1 C11 C12 121.7(2) . . ?
N1 C11 S1 119.66(15) . . ?
C12 C11 S1 118.64(16) . . ?
C13 C12 C11 118.7(2) . . ?
C12 C13 C14 119.7(2) . . ?
C15 C14 C13 118.9(2) . . ?
N1 C15 C14 122.2(2) . . ?
N2 C21 C22 121.7(2) . . ?
N2 C21 S2 119.70(16) . . ?
C22 C21 S2 118.56(17) . . ?
C23 C22 C21 118.5(2) . . ?
C22 C23 C24 120.2(2) . . ?
C25 C24 C23 118.3(2) . . ?
N2 C25 C24 122.6(2) . . ?
C32 C31 C36 117.07(18) . . ?
C32 C31 Si 123.34(15) . . ?
C36 C31 Si 119.58(15) . . ?
C33 C32 C31 121.48(19) . . ?
C34 C33 C32 120.1(2) . . ?
C33 C34 C35 119.7(2) . . ?
C34 C35 C36 120.4(2) . . ?
C35 C36 C31 121.3(2) . . ?
C42 C41 C46 116.89(19) . . ?
C42 C41 Si 125.26(16) . . ?
C46 C41 Si 117.65(16) . . ?
C43 C42 C41 121.5(2) . . ?
C44 C43 C42 120.2(2) . . ?
C43 C44 C45 119.6(2) . . ?
C44 C45 C46 120.0(2) . . ?
C45 C46 C41 121.7(2) . . ?
C56 C51 C52 117.16(19) . . ?
C56 C51 Si 119.31(15) . . ?
C52 C51 Si 123.50(16) . . ?
C53 C52 C51 121.4(2) . . ?
C54 C53 C52 120.3(2) . . ?
C53 C54 C55 119.5(2) . . ?
C54 C55 C56 120.2(2) . . ?
C55 C56 C51 121.5(2) . . ?

loop_
_geom_bond_atom_site_label_1
_geom_bond_atom_site_label_2
_geom_bond_distance
_geom_bond_site_symmetry_2
_geom_bond_publ_flag
Zn O 1.8548(14) . ?
Zn C1 2.033(2) . ?
Zn N1 2.0638(17) . ?
Zn N2 2.0791(17) . ?
Si O 1.5939(15) . ?
Si C31 1.880(2) . ?
Si C41 1.882(2) . ?
Si C51 1.885(2) . ?
S1 C11 1.766(2) . ?
S1 C1 1.799(2) . ?
S2 C21 1.763(2) . ?
S2 C1 1.797(2) . ?
N1 C11 1.344(2) . ?
N1 C15 1.349(3) . ?
N2 C21 1.338(3) . ?
N2 C25 1.348(3) . ?
C11 C12 1.396(3) . ?
C12 C13 1.372(4) . ?
C13 C14 1.389(4) . ?
C14 C15 1.371(3) . ?
C21 C22 1.399(3) . ?
C22 C23 1.369(4) . ?
C23 C24 1.381(4) . ?
C24 C25 1.374(4) . ?
C31 C32 1.401(3) . ?
C31 C36 1.406(3) . ?
C32 C33 1.392(3) . ?
C33 C34 1.382(3) . ?
C34 C35 1.383(3) . ?
C35 C36 1.387(3) . ?
C41 C42 1.398(3) . ?
C41 C46 1.403(3) . ?
C42 C43 1.395(3) . ?
C43 C44 1.378(3) . ?
C44 C45 1.387(4) . ?
C45 C46 1.389(3) . ?
C51 C56 1.397(3) . ?
C51 C52 1.402(3) . ?
C52 C53 1.387(3) . ?
C53 C54 1.381(4) . ?
C54 C55 1.385(4) . ?
C55 C56 1.389(3) . ?

loop_
_geom_torsion_atom_site_label_1
_geom_torsion_atom_site_label_2
_geom_torsion_atom_site_label_3
_geom_torsion_atom_site_label_4
_geom_torsion
_geom_torsion_site_symmetry_1
_geom_torsion_site_symmetry_2
_geom_torsion_site_symmetry_3
_geom_torsion_site_symmetry_4
_geom_torsion_publ_flag
C31 Si O Zn 106.21(14) . . . . ?
C41 Si O Zn -13.67(17) . . . . ?
C51 Si O Zn -135.56(13) . . . . ?
C1 Zn O Si 41.8(2) . . . . ?
N1 Zn O Si 160.49(13) . . . . ?
N2 Zn O Si -82.47(15) . . . . ?
C21 S2 C1 S1 114.06(12) . . . . ?
C21 S2 C1 Zn -5.37(13) . . . . ?
C11 S1 C1 S2 -112.88(12) . . . . ?
C11 S1 C1 Zn 6.77(12) . . . . ?
C15 N1 C11 C12 1.2(3) . . . . ?
Zn N1 C11 C12 174.10(16) . . . . ?
C15 N1 C11 S1 -178.20(16) . . . . ?
Zn N1 C11 S1 -5.3(2) . . . . ?
C1 S1 C11 N1 -1.11(19) . . . . ?
C1 S1 C11 C12 179.48(17) . . . . ?
N1 C11 C12 C13 -0.8(3) . . . . ?
S1 C11 C12 C13 178.58(18) . . . . ?
C11 C12 C13 C14 0.2(4) . . . . ?
C12 C13 C14 C15 0.1(4) . . . . ?
C11 N1 C15 C14 -0.9(3) . . . . ?
Zn N1 C15 C14 -172.99(19) . . . . ?
C13 C14 C15 N1 0.3(4) . . . . ?
C25 N2 C21 C22 0.5(3) . . . . ?
Zn N2 C21 C22 -177.68(16) . . . . ?
C25 N2 C21 S2 179.89(16) . . . . ?
Zn N2 C21 S2 1.7(2) . . . . ?
C1 S2 C21 N2 2.51(19) . . . . ?
C1 S2 C21 C22 -178.12(17) . . . . ?
N2 C21 C22 C23 0.0(3) . . . . ?
S2 C21 C22 C23 -179.37(18) . . . . ?
C21 C22 C23 C24 -0.9(4) . . . . ?
C22 C23 C24 C25 1.2(4) . . . . ?
C21 N2 C25 C24 -0.2(3) . . . . ?
Zn N2 C25 C24 177.83(18) . . . . ?
C23 C24 C25 N2 -0.7(4) . . . . ?
O Si C31 C32 -159.38(16) . . . . ?
C41 Si C31 C32 -37.20(19) . . . . ?
C51 Si C31 C32 82.00(18) . . . . ?
O Si C31 C36 22.06(18) . . . . ?
C41 Si C31 C36 144.23(16) . . . . ?
C51 Si C31 C36 -96.56(17) . . . . ?
C36 C31 C32 C33 1.4(3) . . . . ?
Si C31 C32 C33 -177.16(16) . . . . ?
C31 C32 C33 C34 -1.3(3) . . . . ?
C32 C33 C34 C35 0.0(3) . . . . ?
C33 C34 C35 C36 1.1(4) . . . . ?
C34 C35 C36 C31 -1.0(3) . . . . ?
C32 C31 C36 C35 -0.3(3) . . . . ?
Si C31 C36 C35 178.38(17) . . . . ?
O Si C41 C42 -116.60(18) . . . . ?
C31 Si C41 C42 121.99(18) . . . . ?
C51 Si C41 C42 4.3(2) . . . . ?
O Si C41 C46 58.03(19) . . . . ?
C31 Si C41 C46 -63.38(19) . . . . ?
C51 Si C41 C46 178.92(17) . . . . ?
C46 C41 C42 C43 -1.3(3) . . . . ?
Si C41 C42 C43 173.35(17) . . . . ?
C41 C42 C43 C44 0.3(3) . . . . ?
C42 C43 C44 C45 1.1(4) . . . . ?
C43 C44 C45 C46 -1.6(4) . . . . ?
C44 C45 C46 C41 0.6(4) . . . . ?
C42 C41 C46 C45 0.9(4) . . . . ?
Si C41 C46 C45 -174.2(2) . . . . ?
O Si C51 C56 7.34(19) . . . . ?
C31 Si C51 C56 127.09(16) . . . . ?
C41 Si C51 C56 -115.34(17) . . . . ?
O Si C51 C52 -170.68(17) . . . . ?
C31 Si C51 C52 -50.9(2) . . . . ?
C41 Si C51 C52 66.65(19) . . . . ?
C56 C51 C52 C53 -0.5(3) . . . . ?
Si C51 C52 C53 177.54(18) . . . . ?
C51 C52 C53 C54 0.7(4) . . . . ?
C52 C53 C54 C55 -0.4(4) . . . . ?
C53 C54 C55 C56 0.0(4) . . . . ?
C54 C55 C56 C51 0.2(4) . . . . ?
C52 C51 C56 C55 0.0(3) . . . . ?
Si C51 C56 C55 -178.11(18) . . . . ?
